data_2240816
loop_
_publ_author_name
'Yousuf, Sammer'
'Bano, Huma'
'Muhammad, Munira Taj'
'Khan, Khalid Mohammed'

_publ_section_title
;
 Crystal structure of
 6-amino-4-(3-bromo-4-methoxyphenyl)-3-methyl-2,4-dihydropyrano[2,3-<i>c</i>]pyrazole-5-carbonitrile
 dimethyl sulfoxide monosolvate
;
_journal_coeditor_code IS5403
_journal_issue 7
_journal_name_full 'Acta Crystallographica Section E'
_journal_page_first o453
_journal_page_last o454
_journal_paper_doi 10.1107/S2056989015010543
_journal_volume 71
_journal_year 2015
_chemical_formula_iupac 'C15 H13 Br N4 O2, C2 H6 O S'
_chemical_formula_moiety 'C15 H13 Br N4 O2, C2 H6 O S'
_chemical_formula_sum 'C17 H19 Br N4 O3 S'
_chemical_formula_weight 439.33
_chemical_name_systematic
'6-Amino-4-(3-bromo-4-methoxyphenyl)-3-methyl-2,4-dihydropyrano[2,3-<i>c</i>]pyrazole-5-carbonitrile dimethyl sulfoxide solvate'
_space_group_IT_number 14
_symmetry_cell_setting monoclinic
_symmetry_space_group_name_Hall '-P 2yn'
_symmetry_space_group_name_H-M 'P 1 21/n 1'
_atom_sites_solution_hydrogens geom
_atom_sites_solution_primary direct
_atom_sites_solution_secondary difmap
_audit_creation_method SHELXL-97
_cell_angle_alpha 90.00
_cell_angle_beta 101.5100(10)
_cell_angle_gamma 90.00
_cell_formula_units_Z 4
_cell_length_a 13.4982(6)
_cell_length_b 8.3470(4)
_cell_length_c 17.7173(8)
_cell_measurement_reflns_used 3172
_cell_measurement_temperature 273(2)
_cell_measurement_theta_max 25.50
_cell_measurement_theta_min 2.35
_cell_volume 1956.06(16)
_computing_cell_refinement
;
SAINT (Bruker, 2000)
;
_computing_data_collection
;
SMART (Bruker, 2000)
;
_computing_data_reduction
;
SAINT (Bruker, 2000)
;
_computing_molecular_graphics
;
SHELXTL (Sheldrick, 2008)
;
_computing_publication_material
;
SHELXTL (Sheldrick, 2008), PARST (Nardelli, 1995) and PLATON
(Spek, 2009)
;
_computing_structure_refinement
;
SHELXL-97 (Sheldrick, 2008)
;
_computing_structure_solution
;
SHELXS-97 (Sheldrick, 2008)
;
_diffrn_ambient_temperature 273(2)
_diffrn_measured_fraction_theta_full 0.999
_diffrn_measured_fraction_theta_max 0.999
_diffrn_measurement_device_type
;
Bruker SMART APEX CCD area-detector diffractometer
;
_diffrn_measurement_method '\w scan'
_diffrn_radiation_monochromator graphite
_diffrn_radiation_source 'fine-focus sealed tube'
_diffrn_radiation_type MoK\a
_diffrn_radiation_wavelength 0.71073
_diffrn_reflns_av_R_equivalents 0.0190
_diffrn_reflns_av_sigmaI/netI 0.0225
_diffrn_reflns_limit_h_max 8
_diffrn_reflns_limit_h_min -16
_diffrn_reflns_limit_k_max 10
_diffrn_reflns_limit_k_min -10
_diffrn_reflns_limit_l_max 21
_diffrn_reflns_limit_l_min -16
_diffrn_reflns_number 9464
_diffrn_reflns_theta_full 25.50
_diffrn_reflns_theta_max 25.50
_diffrn_reflns_theta_min 1.74
_exptl_absorpt_coefficient_mu 2.232
_exptl_absorpt_correction_T_max 0.479
_exptl_absorpt_correction_T_min 0.345
_exptl_absorpt_correction_type multi-scan
_exptl_absorpt_process_details
;
(<i>SADABS</i>; Bruker, 2000)
;
_exptl_crystal_colour COLORLESS
_exptl_crystal_density_diffrn 1.492
_exptl_crystal_density_method 'not measured'
_exptl_crystal_description BLOCK
_exptl_crystal_F_000 896
_exptl_crystal_size_max 0.54
_exptl_crystal_size_mid 0.51
_exptl_crystal_size_min 0.33
_refine_diff_density_max 1.148
_refine_diff_density_min -0.592
_refine_ls_extinction_method none
_refine_ls_goodness_of_fit_ref 1.038
_refine_ls_hydrogen_treatment mixed
_refine_ls_matrix_type full
_refine_ls_number_parameters 247
_refine_ls_number_reflns 3642
_refine_ls_number_restraints 0
_refine_ls_restrained_S_all 1.038
_refine_ls_R_factor_all 0.0681
_refine_ls_R_factor_gt 0.0515
_refine_ls_shift/su_max 0.000
_refine_ls_shift/su_mean 0.000
_refine_ls_structure_factor_coef Fsqd
_refine_ls_weighting_details 'calc w=1/[\s^2^(Fo^2^)+(0.0714P)^2^+2.3987P] where P=(Fo^2^+2Fc^2^)/3'
_refine_ls_weighting_scheme calc
_refine_ls_wR_factor_gt 0.1367
_refine_ls_wR_factor_ref 0.1493
_reflns_number_gt 2776
_reflns_number_total 3642
_reflns_threshold_expression >2sigma(I)
_cod_data_source_file is5403sup1.cif
_cod_data_source_block I
_cod_original_cell_volume 1956.05(16)
_cod_original_sg_symbol_Hall '-P 2yn  '
_cod_original_sg_symbol_H-M 'P 21/n  '
_cod_database_code 2240816
_cod_database_fobs_code 2240816

loop_
_symmetry_equiv_pos_as_xyz
'x, y, z'
'-x+1/2, y+1/2, -z+1/2'
'-x, -y, -z'
'x-1/2, -y-1/2, z-1/2'

loop_
_atom_site_type_symbol
_atom_site_label
_atom_site_fract_x
_atom_site_fract_y
_atom_site_fract_z
_atom_site_U_iso_or_equiv
_atom_site_adp_type
_atom_site_calc_flag
_atom_site_refinement_flags
_atom_site_occupancy
_atom_site_symmetry_multiplicity
Br Br1 0.53684(5) 0.80041(9) 0.10616(4) 0.1100(3) Uani d . 1 1
S S2 0.41262(9) 1.33033(14) 0.16737(7) 0.0725(4) Uani d . 1 1
O O1 0.80217(17) 0.8729(2) -0.16690(11) 0.0408(5) Uani d . 1 1
C C11 0.8828(2) 0.8290(3) -0.03464(16) 0.0318(6) Uani d . 1 1
C C10 0.8569(2) 0.7805(4) -0.10982(17) 0.0347(7) Uani d . 1 1
C C7 0.8596(2) 0.9926(3) -0.00378(16) 0.0328(6) Uani d . 1 1
H H7A 0.9235 1.0499 0.0131 0.039 Uiso calc R 1 1
N N1 0.7159(2) 1.1133(3) -0.19466(15) 0.0415(6) Uani d . 1 1
N N3 0.8795(3) 0.6418(4) -0.13885(18) 0.0499(8) Uani d . 1 1
C C12 0.9385(2) 0.7201(4) 0.01801(17) 0.0378(7) Uani d . 1 1
C C8 0.7977(2) 1.0822(3) -0.07006(16) 0.0328(6) Uani d . 1 1
C C6 0.8067(2) 0.9806(4) 0.06440(16) 0.0348(7) Uani d . 1 1
N N2 0.7048(2) 1.2445(3) -0.15155(16) 0.0432(7) Uani d . 1 1
C C9 0.7727(2) 1.0195(3) -0.14372(16) 0.0345(7) Uani d . 1 1
C C2 0.6640(3) 0.9018(5) 0.1172(2) 0.0530(9) Uani d . 1 1
C C13 0.7513(3) 1.2299(4) -0.07755(18) 0.0388(7) Uani d . 1 1
C C4 0.7998(3) 1.0387(5) 0.19660(19) 0.0527(9) Uani d . 1 1
H H4A 0.8299 1.0837 0.2436 0.063 Uiso calc R 1 1
N N4 0.9847(3) 0.6326(4) 0.06142(17) 0.0545(8) Uani d . 1 1
C C5 0.8497(3) 1.0446(4) 0.13548(18) 0.0458(8) Uani d . 1 1
H H5A 0.9131 1.0925 0.1423 0.055 Uiso calc R 1 1
O O2 0.6509(2) 0.9565(4) 0.24480(16) 0.0713(8) Uani d . 1 1
C C1 0.7129(3) 0.9085(4) 0.05641(18) 0.0439(8) Uani d . 1 1
H H1B 0.6826 0.8641 0.0093 0.053 Uiso calc R 1 1
C C14 0.7477(3) 1.3584(4) -0.0197(2) 0.0588(10) Uani d . 1 1
H H14A 0.7084 1.4468 -0.0441 0.088 Uiso calc R 1 1
H H14B 0.8151 1.3940 0.0015 0.088 Uiso calc R 1 1
H H14C 0.7171 1.3170 0.0208 0.088 Uiso calc R 1 1
C C15 0.6936(4) 1.0205(7) 0.3188(2) 0.0878(16) Uani d . 1 1
H H15A 0.6470 1.0061 0.3527 0.132 Uiso calc R 1 1
H H15B 0.7068 1.1327 0.3140 0.132 Uiso calc R 1 1
H H15C 0.7557 0.9659 0.3394 0.132 Uiso calc R 1 1
C C3 0.7068(3) 0.9673(4) 0.18880(19) 0.0499(9) Uani d . 1 1
O O3 0.4267(3) 1.5021(4) 0.1919(3) 0.1011(12) Uani d . 1 1
C C16 0.4432(4) 1.2187(6) 0.2534(3) 0.0736(12) Uani d . 1 1
H H16A 0.3899 1.2292 0.2817 0.110 Uiso calc R 1 1
H H16B 0.5052 1.2583 0.2840 0.110 Uiso calc R 1 1
H H16C 0.4511 1.1079 0.2413 0.110 Uiso calc R 1 1
C C17 0.5216(5) 1.2847(8) 0.1298(4) 0.106(2) Uani d . 1 1
H H17A 0.5175 1.3380 0.0812 0.159 Uiso calc R 1 1
H H17B 0.5255 1.1711 0.1226 0.159 Uiso calc R 1 1
H H17C 0.5808 1.3204 0.1652 0.159 Uiso calc R 1 1
H H3A 0.913(3) 0.572(5) -0.110(2) 0.055(11) Uiso d . 1 1
H H3B 0.850(3) 0.620(4) -0.185(2) 0.041(9) Uiso d . 1 1
H H2A 0.670(3) 1.320(4) -0.1703(19) 0.034(9) Uiso d . 1 1

loop_
_atom_site_aniso_label
_atom_site_aniso_U_11
_atom_site_aniso_U_22
_atom_site_aniso_U_33
_atom_site_aniso_U_12
_atom_site_aniso_U_13
_atom_site_aniso_U_23
Br1 0.0905(4) 0.1520(6) 0.1031(5) -0.0652(4) 0.0569(4) -0.0322(4)
S2 0.0579(6) 0.0701(7) 0.0833(8) 0.0025(5) -0.0009(5) 0.0238(6)
O1 0.0583(14) 0.0336(11) 0.0269(10) 0.0099(10) 0.0000(9) 0.0002(9)
C11 0.0335(15) 0.0346(15) 0.0262(14) 0.0017(12) 0.0030(11) 0.0019(12)
C10 0.0387(16) 0.0351(16) 0.0299(15) 0.0015(13) 0.0060(12) 0.0021(12)
C7 0.0349(15) 0.0341(16) 0.0285(14) -0.0028(12) 0.0042(12) -0.0005(12)
N1 0.0535(16) 0.0364(14) 0.0329(13) 0.0044(12) 0.0042(12) 0.0039(11)
N3 0.072(2) 0.0428(17) 0.0293(15) 0.0176(16) -0.0038(14) -0.0042(13)
C12 0.0441(17) 0.0405(17) 0.0288(15) 0.0015(15) 0.0075(13) -0.0036(14)
C8 0.0380(16) 0.0325(15) 0.0277(14) -0.0033(12) 0.0063(12) 0.0010(12)
C6 0.0414(17) 0.0341(16) 0.0286(15) 0.0038(13) 0.0064(12) 0.0007(12)
N2 0.0552(18) 0.0322(15) 0.0413(16) 0.0082(13) 0.0077(13) 0.0058(12)
C9 0.0425(17) 0.0305(15) 0.0302(15) -0.0014(13) 0.0065(12) 0.0025(12)
C2 0.056(2) 0.055(2) 0.053(2) -0.0082(18) 0.0221(17) -0.0011(17)
C13 0.0484(18) 0.0331(16) 0.0360(16) -0.0018(14) 0.0114(14) 0.0015(13)
C4 0.066(2) 0.062(2) 0.0303(17) 0.0052(19) 0.0112(16) -0.0061(16)
N4 0.069(2) 0.0520(18) 0.0379(16) 0.0160(16) 0.0002(14) 0.0015(14)
C5 0.0481(19) 0.055(2) 0.0331(17) -0.0028(16) 0.0045(14) -0.0050(15)
O2 0.089(2) 0.084(2) 0.0512(16) 0.0065(17) 0.0397(15) 0.0057(14)
C1 0.0467(19) 0.0522(19) 0.0343(16) -0.0085(16) 0.0115(14) -0.0051(14)
C14 0.087(3) 0.0398(19) 0.049(2) 0.0094(19) 0.014(2) -0.0070(16)
C15 0.105(4) 0.127(4) 0.040(2) 0.034(3) 0.034(2) 0.005(2)
C3 0.066(2) 0.051(2) 0.0377(18) 0.0106(18) 0.0239(16) 0.0077(15)
O3 0.104(3) 0.0544(19) 0.151(4) 0.0290(18) 0.041(2) 0.030(2)
C16 0.070(3) 0.065(3) 0.084(3) 0.003(2) 0.011(2) 0.020(2)
C17 0.119(5) 0.109(5) 0.101(4) 0.031(4) 0.047(4) 0.014(4)

loop_
_atom_type_symbol
_atom_type_description
_atom_type_scat_dispersion_real
_atom_type_scat_dispersion_imag
_atom_type_scat_source
C C 0.0033 0.0000 'International Tables Vol C Tables 4.2.6.8 and 6.1.1.4'
H H 0.0000 0.0000 'International Tables Vol C Tables 4.2.6.8 and 6.1.1.4'
N N 0.0061 0.0000 'International Tables Vol C Tables 4.2.6.8 and 6.1.1.4'
O O 0.0106 0.0000 'International Tables Vol C Tables 4.2.6.8 and 6.1.1.4'
S S 0.1246 0.0000 'International Tables Vol C Tables 4.2.6.8 and 6.1.1.4'
Br Br -0.2901 0.0000 'International Tables Vol C Tables 4.2.6.8 and 6.1.1.4'

loop_
_geom_angle_atom_site_label_1
_geom_angle_atom_site_label_2
_geom_angle_atom_site_label_3
_geom_angle
O3 S2 C16 105.1(2)
O3 S2 C17 104.3(3)
C16 S2 C17 98.2(3)
C10 O1 C9 115.3(2)
C10 C11 C12 116.9(3)
C10 C11 C7 125.6(3)
C12 C11 C7 117.4(2)
N3 C10 O1 109.7(3)
N3 C10 C11 126.9(3)
O1 C10 C11 123.3(3)
C8 C7 C6 112.2(2)
C8 C7 C11 106.7(2)
C6 C7 C11 112.7(2)
C8 C7 H7A 108.3
C6 C7 H7A 108.3
C11 C7 H7A 108.3
C9 N1 N2 102.0(2)
C10 N3 H3A 120(3)
C10 N3 H3B 117(2)
H3A N3 H3B 122(4)
N4 C12 C11 179.2(4)
C13 C8 C9 103.1(3)
C13 C8 C7 133.9(3)
C9 C8 C7 122.9(3)
C1 C6 C5 118.0(3)
C1 C6 C7 120.8(3)
C5 C6 C7 121.2(3)
C13 N2 N1 113.1(3)
C13 N2 H2A 126(2)
N1 N2 H2A 121(2)
N1 C9 O1 119.2(3)
N1 C9 C8 114.8(3)
O1 C9 C8 126.0(3)
C1 C2 C3 121.4(3)
C1 C2 Br1 120.4(3)
C3 C2 Br1 118.2(3)
N2 C13 C8 106.9(3)
N2 C13 C14 122.2(3)
C8 C13 C14 130.9(3)
C3 C4 C5 121.0(3)
C3 C4 H4A 119.5
C5 C4 H4A 119.5
C6 C5 C4 121.1(3)
C6 C5 H5A 119.5
C4 C5 H5A 119.5
C3 O2 C15 117.6(4)
C2 C1 C6 120.7(3)
C2 C1 H1B 119.6
C6 C1 H1B 119.6
C13 C14 H14A 109.5
C13 C14 H14B 109.5
H14A C14 H14B 109.5
C13 C14 H14C 109.5
H14A C14 H14C 109.5
H14B C14 H14C 109.5
O2 C15 H15A 109.5
O2 C15 H15B 109.5
H15A C15 H15B 109.5
O2 C15 H15C 109.5
H15A C15 H15C 109.5
H15B C15 H15C 109.5
O2 C3 C4 125.7(3)
O2 C3 C2 116.5(4)
C4 C3 C2 117.8(3)
S2 C16 H16A 109.5
S2 C16 H16B 109.5
H16A C16 H16B 109.5
S2 C16 H16C 109.5
H16A C16 H16C 109.5
H16B C16 H16C 109.5
S2 C17 H17A 109.5
S2 C17 H17B 109.5
H17A C17 H17B 109.5
S2 C17 H17C 109.5
H17A C17 H17C 109.5
H17B C17 H17C 109.5

loop_
_geom_bond_atom_site_label_1
_geom_bond_atom_site_label_2
_geom_bond_distance
Br1 C2 1.889(4)
S2 O3 1.499(4)
S2 C16 1.764(5)
S2 C17 1.773(6)
O1 C10 1.365(4)
O1 C9 1.374(4)
C11 C10 1.369(4)
C11 C12 1.408(4)
C11 C7 1.527(4)
C10 N3 1.327(4)
C7 C8 1.498(4)
C7 C6 1.524(4)
C7 H7A 0.9800
N1 C9 1.319(4)
N1 N2 1.360(4)
N3 H3A 0.84(4)
N3 H3B 0.86(4)
C12 N4 1.150(4)
C8 C13 1.377(4)
C8 C9 1.384(4)
C6 C1 1.384(4)
C6 C5 1.385(4)
N2 C13 1.341(4)
N2 H2A 0.81(3)
C2 C1 1.371(5)
C2 C3 1.397(5)
C13 C14 1.492(5)
C4 C3 1.372(5)
C4 C5 1.385(5)
C4 H4A 0.9300
C5 H5A 0.9300
O2 C3 1.365(4)
O2 C15 1.426(6)
C1 H1B 0.9300
C14 H14A 0.9600
C14 H14B 0.9600
C14 H14C 0.9600
C15 H15A 0.9600
C15 H15B 0.9600
C15 H15C 0.9600
C16 H16A 0.9600
C16 H16B 0.9600
C16 H16C 0.9600
C17 H17A 0.9600
C17 H17B 0.9600
C17 H17C 0.9600

loop_
_geom_hbond_atom_site_label_D
_geom_hbond_atom_site_label_H
_geom_hbond_atom_site_label_A
_geom_hbond_site_symmetry_A
_geom_hbond_distance_DH
_geom_hbond_distance_HA
_geom_hbond_distance_DA
_geom_hbond_angle_DHA
_geom_hbond_publ_flag
N2 H2A O3 3_685 0.82(3) 1.96(4) 2.762(5) 166(4) yes
N3 H3A N4 3_765 0.84(4) 2.26(4) 3.080(5) 165(3) yes
N3 H3B N1 2_644 0.86(3) 2.14(4) 2.983(4) 169(3) yes

loop_
_geom_torsion_atom_site_label_1
_geom_torsion_atom_site_label_2
_geom_torsion_atom_site_label_3
_geom_torsion_atom_site_label_4
_geom_torsion
C9 O1 C10 N3 179.1(3)
C9 O1 C10 C11 -0.9(4)
C12 C11 C10 N3 -0.7(5)
C7 C11 C10 N3 177.0(3)
C12 C11 C10 O1 179.4(3)
C7 C11 C10 O1 -2.9(5)
C10 C11 C7 C8 4.0(4)
C12 C11 C7 C8 -178.4(3)
C10 C11 C7 C6 127.6(3)
C12 C11 C7 C6 -54.7(4)
C6 C7 C8 C13 52.8(4)
C11 C7 C8 C13 176.8(3)
C6 C7 C8 C9 -125.6(3)
C11 C7 C8 C9 -1.6(4)
C8 C7 C6 C1 58.8(4)
C11 C7 C6 C1 -61.8(4)
C8 C7 C6 C5 -119.6(3)
C11 C7 C6 C5 119.8(3)
C9 N1 N2 C13 -1.0(4)
N2 N1 C9 O1 -178.8(3)
N2 N1 C9 C8 0.8(4)
C10 O1 C9 N1 -177.1(3)
C10 O1 C9 C8 3.4(4)
C13 C8 C9 N1 -0.3(4)
C7 C8 C9 N1 178.5(3)
C13 C8 C9 O1 179.3(3)
C7 C8 C9 O1 -1.9(5)
N1 N2 C13 C8 0.9(4)
N1 N2 C13 C14 -179.0(3)
C9 C8 C13 N2 -0.4(3)
C7 C8 C13 N2 -179.0(3)
C9 C8 C13 C14 179.6(4)
C7 C8 C13 C14 0.9(6)
C1 C6 C5 C4 -0.8(5)
C7 C6 C5 C4 177.6(3)
C3 C4 C5 C6 0.8(6)
C3 C2 C1 C6 0.1(6)
Br1 C2 C1 C6 -179.1(3)
C5 C6 C1 C2 0.3(5)
C7 C6 C1 C2 -178.1(3)
C15 O2 C3 C4 -2.0(6)
C15 O2 C3 C2 179.1(4)
C5 C4 C3 O2 -179.2(3)
C5 C4 C3 C2 -0.4(6)
C1 C2 C3 O2 178.8(3)
Br1 C2 C3 O2 -2.0(5)
C1 C2 C3 C4 -0.1(6)
Br1 C2 C3 C4 179.1(3)
